data_7025840
loop_
_publ_author_name
'Ritleng, Vincent'
'Oertel, Anna Magdalena'
'Chetcuti, Michael J.'

_publ_section_title
;
 Half-sandwich NHC-nickel(II) complexes as pre-catalysts for the fast
 Suzuki coupling of aryl halides: a comparative study.
;
_journal_issue 35
_journal_name_full 'Dalton transactions (Cambridge, England : 2003)'
_journal_page_first 8153
_journal_page_last 8160
_journal_paper_doi 10.1039/c0dt00021c
_journal_volume 39
_journal_year 2010
_chemical_formula_moiety 'C39 H54 N3 Ni, F6 P'
_chemical_formula_sum 'C39 H54 F6 N3 Ni P'
_chemical_formula_weight 768.53
_chemical_name_systematic
;
?
;
_space_group_IT_number 62
_symmetry_cell_setting orthorhombic
_symmetry_space_group_name_Hall '-P 2ac 2n'
_symmetry_space_group_name_H-M 'P n m a'
_atom_sites_solution_hydrogens geom
_atom_sites_solution_primary direct
_atom_sites_solution_secondary difmap
_audit_creation_method SHELXL-97
_cell_angle_alpha 90.00
_cell_angle_beta 90.00
_cell_angle_gamma 90.00
_cell_formula_units_Z 4
_cell_length_a 13.7019(5)
_cell_length_b 18.0171(7)
_cell_length_c 16.5430(7)
_cell_measurement_reflns_used 25173
_cell_measurement_temperature 173(2)
_cell_measurement_theta_max 27.485
_cell_measurement_theta_min 0.998
_cell_volume 4083.9(3)
_computing_cell_refinement 'Denzo (Nonius B.V., 1998)'
_computing_data_collection 'Collect (Nonius B.V., 1998)'
_computing_data_reduction 'Denzo (Nonius B.V., 1998)'
_computing_molecular_graphics 'PLATON 98 (Spek, 1998)'
_computing_publication_material 'SHELXL-97 (Sheldrick, 1997)'
_computing_structure_refinement 'SHELXL-97 (Sheldrick, 1997)'
_computing_structure_solution 'SHELXS-97 (Sheldrick, 1997)'
_diffrn_ambient_temperature 173(2)
_diffrn_measured_fraction_theta_full 1.000
_diffrn_measured_fraction_theta_max 1.000
_diffrn_measurement_device_type KappaCCD
_diffrn_measurement_method 'phi and omega scans'
_diffrn_radiation_monochromator graphite
_diffrn_radiation_source 'fine-focus sealed tube'
_diffrn_radiation_type MoK\a
_diffrn_radiation_wavelength 0.71073
_diffrn_reflns_av_R_equivalents 0.1124
_diffrn_reflns_av_sigmaI/netI 0.0909
_diffrn_reflns_limit_h_max 17
_diffrn_reflns_limit_h_min -13
_diffrn_reflns_limit_k_max 23
_diffrn_reflns_limit_k_min -23
_diffrn_reflns_limit_l_max 21
_diffrn_reflns_limit_l_min -20
_diffrn_reflns_number 26294
_diffrn_reflns_theta_full 27.48
_diffrn_reflns_theta_max 27.48
_diffrn_reflns_theta_min 1.67
_exptl_absorpt_coefficient_mu 0.571
_exptl_absorpt_correction_type none
_exptl_crystal_colour 'dark yellow'
_exptl_crystal_density_diffrn 1.250
_exptl_crystal_density_method 'not measured'
_exptl_crystal_description block
_exptl_crystal_F_000 1624
_exptl_crystal_size_max 0.20
_exptl_crystal_size_mid 0.18
_exptl_crystal_size_min 0.15
_refine_diff_density_max 0.301
_refine_diff_density_min -0.449
_refine_diff_density_rms 0.060
_refine_ls_extinction_method none
_refine_ls_goodness_of_fit_ref 1.090
_refine_ls_hydrogen_treatment mixed
_refine_ls_matrix_type full
_refine_ls_number_parameters 261
_refine_ls_number_reflns 4829
_refine_ls_number_restraints 3
_refine_ls_restrained_S_all 1.090
_refine_ls_R_factor_all 0.1337
_refine_ls_R_factor_gt 0.0698
_refine_ls_shift/su_max 0.001
_refine_ls_shift/su_mean 0.000
_refine_ls_structure_factor_coef Fsqd
_refine_ls_weighting_details 'calc w=1/[\s^2^(Fo^2^)+(0.0373P)^2^+3.2120P] where P=(Fo^2^+2Fc^2^)/3'
_refine_ls_weighting_scheme calc
_refine_ls_wR_factor_gt 0.1154
_refine_ls_wR_factor_ref 0.1316
_reflns_number_gt 3025
_reflns_number_total 4829
_reflns_threshold_expression I>2sigma(I)
_cod_data_source_file c0dt00021c.txt
_cod_data_source_block chet11a
_cod_depositor_comments
;
The following automatic conversions were performed:

'_symmetry_cell_setting' value 'Orthorhombic' changed to
'orthorhombic' according to
/home/saulius/struct/CIF-dictionaries/cif_core.dic dictionary named
'cif_core.dic' version 2.4.2 from 2011-04-26.

Automatic conversion script
Id: cif_fix_values 1891 2012-01-12 08:04:46Z andrius 
;
_cod_database_code 7025840

loop_
_symmetry_equiv_pos_as_xyz
'x, y, z'
'-x+1/2, -y, z+1/2'
'x+1/2, -y+1/2, -z+1/2'
'-x, y+1/2, -z'
'-x, -y, -z'
'x-1/2, y, -z-1/2'
'-x-1/2, y-1/2, z-1/2'
'x, -y-1/2, z'

loop_
_atom_site_label
_atom_site_type_symbol
_atom_site_fract_x
_atom_site_fract_y
_atom_site_fract_z
_atom_site_U_iso_or_equiv
_atom_site_adp_type
_atom_site_occupancy
_atom_site_symmetry_multiplicity
_atom_site_calc_flag
_atom_site_refinement_flags
C1 C 0.7196(3) 0.7500 0.4990(2) 0.0279(10) Uani 1 2 d S
C2 C 0.5784(2) 0.78693(17) 0.43798(19) 0.0357(8) Uani 1 1 d .
H2 H 0.5290 0.8182 0.4164 0.043 Uiso 1 1 calc R
C3 C 0.6825(2) 0.88681(17) 0.4944(2) 0.0360(8) Uani 1 1 d .
C4 C 0.6385(2) 0.91613(19) 0.5648(2) 0.0451(9) Uani 1 1 d .
C5 C 0.6558(3) 0.9911(2) 0.5799(3) 0.0657(12) Uani 1 1 d .
H5 H 0.6277 1.0133 0.6265 0.079 Uiso 1 1 calc R
C6 C 0.7122(3) 1.0336(2) 0.5295(3) 0.0747(14) Uani 1 1 d .
H6 H 0.7240 1.0842 0.5423 0.090 Uiso 1 1 calc R
C7 C 0.7518(3) 1.00380(19) 0.4608(3) 0.0616(11) Uani 1 1 d .
H7 H 0.7901 1.0342 0.4263 0.074 Uiso 1 1 calc R
C8 C 0.7366(3) 0.92953(17) 0.4406(2) 0.0438(9) Uani 1 1 d .
C9 C 0.5740(3) 0.8709(2) 0.6193(2) 0.0578(11) Uani 1 1 d .
H9 H 0.5926 0.8175 0.6133 0.069 Uiso 1 1 calc R
C10 C 0.4661(3) 0.8791(3) 0.5950(3) 0.0879(16) Uani 1 1 d .
H10A H 0.4466 0.9313 0.5996 0.132 Uiso 1 1 calc R
H10B H 0.4255 0.8487 0.6308 0.132 Uiso 1 1 calc R
H10C H 0.4576 0.8625 0.5390 0.132 Uiso 1 1 calc R
C11 C 0.5851(3) 0.8924(3) 0.7094(2) 0.0860(15) Uani 1 1 d .
H11A H 0.6545 0.8970 0.7228 0.129 Uiso 1 1 calc R
H11B H 0.5554 0.8540 0.7433 0.129 Uiso 1 1 calc R
H11C H 0.5524 0.9400 0.7192 0.129 Uiso 1 1 calc R
C12 C 0.7708(3) 0.90046(18) 0.3592(2) 0.0510(10) Uani 1 1 d .
H12 H 0.7684 0.8450 0.3610 0.061 Uiso 1 1 calc R
C13 C 0.8758(3) 0.9234(2) 0.3390(3) 0.0814(15) Uani 1 1 d .
H13A H 0.8806 0.9777 0.3388 0.122 Uiso 1 1 calc R
H13B H 0.8934 0.9042 0.2855 0.122 Uiso 1 1 calc R
H13C H 0.9203 0.9031 0.3796 0.122 Uiso 1 1 calc R
C14 C 0.6995(4) 0.9266(2) 0.2938(2) 0.0789(14) Uani 1 1 d .
H14A H 0.6337 0.9089 0.3067 0.118 Uiso 1 1 calc R
H14B H 0.7197 0.9068 0.2413 0.118 Uiso 1 1 calc R
H14C H 0.6995 0.9810 0.2917 0.118 Uiso 1 1 calc R
C15 C 0.9860(2) 0.79068(18) 0.5856(2) 0.0403(8) Uani 1 1 d .
C16 C 0.9063(2) 0.8157(2) 0.6303(2) 0.0448(9) Uani 1 1 d .
C17 C 0.8528(3) 0.7500 0.6542(3) 0.0477(13) Uani 1 2 d S
C18 C 1.0639(3) 0.8371(2) 0.5472(2) 0.0588(11) Uani 1 1 d .
H18A H 1.0418 0.8887 0.5438 0.088 Uiso 1 1 calc R
H18B H 1.0774 0.8184 0.4927 0.088 Uiso 1 1 calc R
H18C H 1.1235 0.8345 0.5798 0.088 Uiso 1 1 calc R
C19 C 0.8802(3) 0.8942(2) 0.6502(3) 0.0687(13) Uani 1 1 d .
H19A H 0.9253 0.9280 0.6226 0.103 Uiso 1 1 calc R
H19B H 0.8849 0.9017 0.7088 0.103 Uiso 1 1 calc R
H19C H 0.8134 0.9044 0.6324 0.103 Uiso 1 1 calc R
C20 C 0.7678(4) 0.7500 0.7123(4) 0.081(2) Uani 1 2 d S
C21 C 0.9521(3) 0.7500 0.3669(3) 0.0378(11) Uani 1 2 d S
C22 C 1.0088(5) 0.7500 0.2923(4) 0.0542(16) Uani 1 2 d S
F1 F 0.20504(13) 0.81260(10) 0.37776(12) 0.0501(5) Uani 1 1 d .
F2 F 0.3039(2) 0.7500 0.46359(17) 0.0692(9) Uani 1 2 d S
F3 F 0.36878(13) 0.81287(11) 0.35842(13) 0.0541(6) Uani 1 1 d .
F4 F 0.27035(19) 0.7500 0.27280(15) 0.0452(7) Uani 1 2 d S
N1 N 0.66374(17) 0.80961(13) 0.47536(15) 0.0292(6) Uani 1 1 d .
N2 N 0.9074(3) 0.7500 0.4246(2) 0.0367(9) Uani 1 2 d S
Ni1 Ni 0.85416(4) 0.7500 0.52945(3) 0.03182(18) Uani 1 2 d S
P1 P 0.28668(8) 0.7500 0.36842(7) 0.0364(3) Uani 1 2 d S
H22B H 1.049(3) 0.710(2) 0.295(3) 0.100(18) Uiso 1 1 d .
H22A H 0.967(6) 0.7500 0.244(6) 0.16(3) Uiso 1 2 d S
H20A H 0.705(5) 0.7500 0.690(4) 0.11(3) Uiso 1 2 d SD
H20B H 0.778(4) 0.7058(6) 0.748(4) 0.21(3) Uiso 1 1 d D

loop_
_atom_site_aniso_label
_atom_site_aniso_U_11
_atom_site_aniso_U_22
_atom_site_aniso_U_33
_atom_site_aniso_U_23
_atom_site_aniso_U_13
_atom_site_aniso_U_12
C1 0.030(2) 0.031(2) 0.023(2) 0.000 0.0034(19) 0.000
C2 0.0309(17) 0.0412(16) 0.0350(19) -0.0008(14) -0.0126(15) 0.0039(14)
C3 0.0380(18) 0.0301(17) 0.040(2) -0.0116(15) -0.0108(16) 0.0063(15)
C4 0.041(2) 0.053(2) 0.042(2) -0.0163(17) -0.0137(17) 0.0148(18)
C5 0.073(3) 0.060(3) 0.064(3) -0.035(2) -0.017(2) 0.024(2)
C6 0.090(4) 0.036(2) 0.097(4) -0.031(3) -0.028(3) 0.010(2)
C7 0.067(3) 0.0315(18) 0.086(3) -0.007(2) -0.008(2) -0.0009(18)
C8 0.051(2) 0.0279(17) 0.052(2) -0.0051(16) -0.0087(19) 0.0039(16)
C9 0.053(2) 0.078(3) 0.042(2) -0.019(2) 0.0057(19) 0.014(2)
C10 0.049(3) 0.136(4) 0.078(3) -0.032(3) 0.005(2) 0.004(3)
C11 0.076(3) 0.131(4) 0.051(3) -0.028(3) 0.009(2) 0.025(3)
C12 0.072(3) 0.0310(18) 0.050(2) 0.0029(17) 0.005(2) 0.0018(19)
C13 0.094(4) 0.048(2) 0.103(4) 0.016(2) 0.036(3) -0.009(2)
C14 0.134(4) 0.054(2) 0.049(3) 0.002(2) -0.007(3) 0.020(3)
C15 0.0290(17) 0.054(2) 0.038(2) -0.0036(16) -0.0085(15) -0.0038(15)
C16 0.0312(18) 0.063(2) 0.040(2) -0.0137(18) -0.0120(16) 0.0051(18)
C17 0.027(2) 0.093(4) 0.023(3) 0.000 -0.009(2) 0.000
C18 0.041(2) 0.065(3) 0.071(3) -0.001(2) -0.006(2) -0.016(2)
C19 0.056(3) 0.081(3) 0.069(3) -0.034(2) -0.024(2) 0.015(2)
C20 0.034(4) 0.175(8) 0.033(3) 0.000 0.005(3) 0.000
C21 0.027(2) 0.052(3) 0.035(3) 0.000 -0.006(2) 0.000
C22 0.040(3) 0.091(5) 0.031(3) 0.000 0.005(3) 0.000
F1 0.0383(11) 0.0522(12) 0.0599(14) -0.0111(10) 0.0008(10) 0.0059(9)
F2 0.063(2) 0.113(3) 0.0320(18) 0.000 -0.0110(15) 0.000
F3 0.0379(11) 0.0590(12) 0.0652(14) -0.0098(11) 0.0011(10) -0.0116(10)
F4 0.0565(18) 0.0481(15) 0.0310(16) 0.000 -0.0018(13) 0.000
N1 0.0275(14) 0.0316(13) 0.0285(14) -0.0034(11) -0.0035(11) 0.0016(11)
N2 0.030(2) 0.047(2) 0.033(2) 0.000 0.0013(19) 0.000
Ni1 0.0259(3) 0.0433(3) 0.0263(3) 0.000 -0.0015(3) 0.000
P1 0.0284(6) 0.0481(7) 0.0328(7) 0.000 -0.0004(5) 0.000

loop_
_atom_type_symbol
_atom_type_description
_atom_type_scat_dispersion_real
_atom_type_scat_dispersion_imag
_atom_type_scat_source
C C 0.0033 0.0016 'International Tables Vol C Tables 4.2.6.8 and 6.1.1.4'
H H 0.0000 0.0000 'International Tables Vol C Tables 4.2.6.8 and 6.1.1.4'
F F 0.0171 0.0103 'International Tables Vol C Tables 4.2.6.8 and 6.1.1.4'
N N 0.0061 0.0033 'International Tables Vol C Tables 4.2.6.8 and 6.1.1.4'
Ni Ni 0.3393 1.1124 'International Tables Vol C Tables 4.2.6.8 and 6.1.1.4'
P P 0.1023 0.0942 'International Tables Vol C Tables 4.2.6.8 and 6.1.1.4'

loop_
_geom_angle_atom_site_label_1
_geom_angle_atom_site_label_2
_geom_angle_atom_site_label_3
_geom_angle
_geom_angle_site_symmetry_1
_geom_angle_site_symmetry_3
N1 C1 N1 102.6(3) 8_575 .
N1 C1 Ni1 127.72(17) 8_575 .
N1 C1 Ni1 127.72(17) . .
C2 C2 N1 107.16(16) 8_575 .
C2 C2 H2 126.4 8_575 .
N1 C2 H2 126.4 . .
C8 C3 C4 123.2(3) . .
C8 C3 N1 119.1(3) . .
C4 C3 N1 117.5(3) . .
C5 C4 C3 115.9(4) . .
C5 C4 C9 121.2(4) . .
C3 C4 C9 122.9(3) . .
C6 C5 C4 121.9(4) . .
C6 C5 H5 119.0 . .
C4 C5 H5 119.0 . .
C7 C6 C5 120.6(4) . .
C7 C6 H6 119.7 . .
C5 C6 H6 119.7 . .
C6 C7 C8 121.1(4) . .
C6 C7 H7 119.5 . .
C8 C7 H7 119.5 . .
C3 C8 C7 117.2(3) . .
C3 C8 C12 122.7(3) . .
C7 C8 C12 119.8(3) . .
C4 C9 C10 110.8(3) . .
C4 C9 C11 112.6(3) . .
C10 C9 C11 108.8(3) . .
C4 C9 H9 108.1 . .
C10 C9 H9 108.1 . .
C11 C9 H9 108.1 . .
C9 C10 H10A 109.5 . .
C9 C10 H10B 109.5 . .
H10A C10 H10B 109.5 . .
C9 C10 H10C 109.5 . .
H10A C10 H10C 109.5 . .
H10B C10 H10C 109.5 . .
C9 C11 H11A 109.5 . .
C9 C11 H11B 109.5 . .
H11A C11 H11B 109.5 . .
C9 C11 H11C 109.5 . .
H11A C11 H11C 109.5 . .
H11B C11 H11C 109.5 . .
C8 C12 C14 108.8(3) . .
C8 C12 C13 112.9(3) . .
C14 C12 C13 111.2(3) . .
C8 C12 H12 107.9 . .
C14 C12 H12 107.9 . .
C13 C12 H12 107.9 . .
C12 C13 H13A 109.5 . .
C12 C13 H13B 109.5 . .
H13A C13 H13B 109.5 . .
C12 C13 H13C 109.5 . .
H13A C13 H13C 109.5 . .
H13B C13 H13C 109.5 . .
C12 C14 H14A 109.5 . .
C12 C14 H14B 109.5 . .
H14A C14 H14B 109.5 . .
C12 C14 H14C 109.5 . .
H14A C14 H14C 109.5 . .
H14B C14 H14C 109.5 . .
C16 C15 C15 108.9(2) . 8_575
C16 C15 C18 127.1(3) . .
C15 C15 C18 123.9(2) 8_575 .
C16 C15 Ni1 71.50(18) . .
C15 C15 Ni1 70.16(9) 8_575 .
C18 C15 Ni1 127.1(2) . .
C15 C16 C17 106.1(3) . .
C15 C16 C19 127.6(4) . .
C17 C16 C19 126.3(3) . .
C15 C16 Ni1 70.95(19) . .
C17 C16 Ni1 66.2(2) . .
C19 C16 Ni1 127.4(2) . .
C16 C17 C16 109.7(4) 8_575 .
C16 C17 C20 124.4(2) 8_575 .
C16 C17 C20 124.4(2) . .
C16 C17 Ni1 73.9(2) 8_575 .
C16 C17 Ni1 73.9(2) . .
C20 C17 Ni1 130.0(4) . .
C15 C18 H18A 109.5 . .
C15 C18 H18B 109.5 . .
H18A C18 H18B 109.5 . .
C15 C18 H18C 109.5 . .
H18A C18 H18C 109.5 . .
H18B C18 H18C 109.5 . .
C16 C19 H19A 109.5 . .
C16 C19 H19B 109.5 . .
H19A C19 H19B 109.5 . .
C16 C19 H19C 109.5 . .
H19A C19 H19C 109.5 . .
H19B C19 H19C 109.5 . .
C17 C20 H20A 117(4) . .
C17 C20 H20B 106(4) . .
H20A C20 H20B 111(3) . .
N2 C21 C22 179.4(5) . .
C21 C22 H22B 106(3) . .
C21 C22 H22A 112(5) . .
H22B C22 H22A 114(4) . .
C1 N1 C2 111.5(2) . .
C1 N1 C3 126.1(2) . .
C2 N1 C3 122.0(2) . .
C21 N2 Ni1 170.1(4) . .
N2 Ni1 C1 97.54(17) . .
N2 Ni1 C17 157.68(18) . .
C1 Ni1 C17 104.78(18) . .
N2 Ni1 C15 94.15(14) . .
C1 Ni1 C15 156.96(11) . .
C17 Ni1 C15 64.97(15) . .
N2 Ni1 C15 94.15(14) . 8_575
C1 Ni1 C15 156.96(11) . 8_575
C17 Ni1 C15 64.97(15) . 8_575
C15 Ni1 C15 39.69(18) . 8_575
N2 Ni1 C16 125.57(13) . .
C1 Ni1 C16 121.43(13) . .
C17 Ni1 C16 39.91(12) . .
C15 Ni1 C16 37.54(12) . .
C15 Ni1 C16 65.03(13) 8_575 .
N2 Ni1 C16 125.57(13) . 8_575
C1 Ni1 C16 121.43(13) . 8_575
C17 Ni1 C16 39.91(12) . 8_575
C15 Ni1 C16 65.03(13) . 8_575
C15 Ni1 C16 37.54(12) 8_575 8_575
C16 Ni1 C16 66.2(2) . 8_575
F2 P1 F1 90.47(12) . .
F2 P1 F1 90.47(12) . 8_575
F1 P1 F1 89.94(15) . 8_575
F2 P1 F4 179.52(17) . .
F1 P1 F4 89.87(11) . .
F1 P1 F4 89.87(11) 8_575 .
F2 P1 F3 89.89(12) . 8_575
F1 P1 F3 179.64(14) . 8_575
F1 P1 F3 90.14(10) 8_575 8_575
F4 P1 F3 89.78(12) . 8_575
F2 P1 F3 89.89(12) . .
F1 P1 F3 90.14(10) . .
F1 P1 F3 179.64(14) 8_575 .
F4 P1 F3 89.78(12) . .
F3 P1 F3 89.78(15) 8_575 .

loop_
_geom_bond_atom_site_label_1
_geom_bond_atom_site_label_2
_geom_bond_distance
_geom_bond_site_symmetry_2
C1 N1 1.376(3) 8_575
C1 N1 1.376(3) .
C1 Ni1 1.911(4) .
C2 C2 1.331(6) 8_575
C2 N1 1.385(4) .
C2 H2 0.9500 .
C3 C8 1.391(5) .
C3 C4 1.414(5) .
C3 N1 1.449(4) .
C4 C5 1.393(5) .
C4 C9 1.502(5) .
C5 C6 1.372(6) .
C5 H5 0.9500 .
C6 C7 1.369(6) .
C6 H6 0.9500 .
C7 C8 1.395(5) .
C7 H7 0.9500 .
C8 C12 1.519(5) .
C9 C10 1.538(5) .
C9 C11 1.548(5) .
C9 H9 1.0000 .
C10 H10A 0.9800 .
C10 H10B 0.9800 .
C10 H10C 0.9800 .
C11 H11A 0.9800 .
C11 H11B 0.9800 .
C11 H11C 0.9800 .
C12 C14 1.532(5) .
C12 C13 1.533(5) .
C12 H12 1.0000 .
C13 H13A 0.9800 .
C13 H13B 0.9800 .
C13 H13C 0.9800 .
C14 H14A 0.9800 .
C14 H14B 0.9800 .
C14 H14C 0.9800 .
C15 C16 1.392(5) .
C15 C15 1.466(7) 8_575
C15 C18 1.498(5) .
C15 Ni1 2.159(3) .
C16 C17 1.447(4) .
C16 C19 1.497(5) .
C16 Ni1 2.166(3) .
C17 C16 1.447(4) 8_575
C17 C20 1.511(7) .
C17 Ni1 2.063(5) .
C18 H18A 0.9800 .
C18 H18B 0.9800 .
C18 H18C 0.9800 .
C19 H19A 0.9800 .
C19 H19B 0.9800 .
C19 H19C 0.9800 .
C20 H20A 0.93(6) .
C20 H20B 1.00(4) .
C21 N2 1.135(6) .
C21 C22 1.458(7) .
C22 H22B 0.91(4) .
C22 H22A 0.98(9) .
F1 P1 1.596(2) .
F2 P1 1.592(3) .
F3 P1 1.605(2) .
F4 P1 1.597(3) .
N2 Ni1 1.881(4) .
Ni1 C15 2.159(3) 8_575
Ni1 C16 2.166(3) 8_575
P1 F1 1.596(2) 8_575
P1 F3 1.605(2) 8_575

loop_
_geom_torsion_atom_site_label_1
_geom_torsion_atom_site_label_2
_geom_torsion_atom_site_label_3
_geom_torsion_atom_site_label_4
_geom_torsion
_geom_torsion_site_symmetry_1
_geom_torsion_site_symmetry_4
C8 C3 C4 C5 -2.6(5) . .
N1 C3 C4 C5 -178.2(3) . .
C8 C3 C4 C9 175.3(3) . .
N1 C3 C4 C9 -0.2(5) . .
C3 C4 C5 C6 -0.1(6) . .
C9 C4 C5 C6 -178.1(4) . .
C4 C5 C6 C7 1.7(6) . .
C5 C6 C7 C8 -0.6(7) . .
C4 C3 C8 C7 3.6(5) . .
N1 C3 C8 C7 179.1(3) . .
C4 C3 C8 C12 -170.7(3) . .
N1 C3 C8 C12 4.8(5) . .
C6 C7 C8 C3 -1.9(6) . .
C6 C7 C8 C12 172.5(4) . .
C5 C4 C9 C10 85.2(4) . .
C3 C4 C9 C10 -92.7(4) . .
C5 C4 C9 C11 -37.0(5) . .
C3 C4 C9 C11 145.1(3) . .
C3 C8 C12 C14 97.7(4) . .
C7 C8 C12 C14 -76.4(4) . .
C3 C8 C12 C13 -138.3(3) . .
C7 C8 C12 C13 47.5(5) . .
C15 C15 C16 C17 -3.5(3) 8_575 .
C18 C15 C16 C17 180.0(3) . .
Ni1 C15 C16 C17 57.0(2) . .
C15 C15 C16 C19 176.5(3) 8_575 .
C18 C15 C16 C19 -0.1(6) . .
Ni1 C15 C16 C19 -123.0(4) . .
C15 C15 C16 Ni1 -60.50(10) 8_575 .
C18 C15 C16 Ni1 122.9(3) . .
C15 C16 C17 C16 5.7(5) . 8_575
C19 C16 C17 C16 -174.2(2) . 8_575
Ni1 C16 C17 C16 65.8(3) . 8_575
C15 C16 C17 C20 172.1(4) . .
C19 C16 C17 C20 -7.9(7) . .
Ni1 C16 C17 C20 -127.9(5) . .
C15 C16 C17 Ni1 -60.1(2) . .
C19 C16 C17 Ni1 120.0(3) . .
N1 C1 N1 C2 -0.8(4) 8_575 .
Ni1 C1 N1 C2 164.2(3) . .
N1 C1 N1 C3 172.0(2) 8_575 .
Ni1 C1 N1 C3 -23.0(5) . .
C2 C2 N1 C1 0.5(3) 8_575 .
C2 C2 N1 C3 -172.6(2) 8_575 .
C8 C3 N1 C1 92.4(4) . .
C4 C3 N1 C1 -91.8(4) . .
C8 C3 N1 C2 -95.5(4) . .
C4 C3 N1 C2 80.3(4) . .
N1 C1 Ni1 N2 80.7(3) 8_575 .
N1 C1 Ni1 N2 -80.7(3) . .
N1 C1 Ni1 C17 -99.3(3) 8_575 .
N1 C1 Ni1 C17 99.3(3) . .
N1 C1 Ni1 C15 -159.4(3) 8_575 .
N1 C1 Ni1 C15 39.1(6) . .
N1 C1 Ni1 C15 -39.1(6) 8_575 8_575
N1 C1 Ni1 C15 159.4(3) . 8_575
N1 C1 Ni1 C16 -139.1(3) 8_575 .
N1 C1 Ni1 C16 59.5(4) . .
N1 C1 Ni1 C16 -59.5(4) 8_575 8_575
N1 C1 Ni1 C16 139.1(3) . 8_575
C16 C17 Ni1 N2 -58.33(19) 8_575 .
C16 C17 Ni1 N2 58.33(19) . .
C20 C17 Ni1 N2 180.000(2) . .
C16 C17 Ni1 C1 121.67(19) 8_575 .
C16 C17 Ni1 C1 -121.67(19) . .
C20 C17 Ni1 C1 0.0 . .
C16 C17 Ni1 C15 -80.3(2) 8_575 .
C16 C17 Ni1 C15 36.3(2) . .
C20 C17 Ni1 C15 158.00(10) . .
C16 C17 Ni1 C15 -36.3(2) 8_575 8_575
C16 C17 Ni1 C15 80.3(2) . 8_575
C20 C17 Ni1 C15 -158.00(10) . 8_575
C16 C17 Ni1 C16 -116.7(4) 8_575 .
C20 C17 Ni1 C16 121.67(19) . .
C16 C17 Ni1 C16 116.7(4) . 8_575
C20 C17 Ni1 C16 -121.67(19) . 8_575
C16 C15 Ni1 N2 149.6(2) . .
C15 C15 Ni1 N2 -91.50(5) 8_575 .
C18 C15 Ni1 N2 26.6(3) . .
C16 C15 Ni1 C1 29.2(5) . .
C15 C15 Ni1 C1 148.1(4) 8_575 .
C18 C15 Ni1 C1 -93.9(5) . .
C16 C15 Ni1 C17 -38.6(2) . .
C15 C15 Ni1 C17 80.30(8) 8_575 .
C18 C15 Ni1 C17 -161.6(3) . .
C16 C15 Ni1 C15 -118.9(2) . 8_575
C18 C15 Ni1 C15 118.1(3) . 8_575
C15 C15 Ni1 C16 118.9(2) 8_575 .
C18 C15 Ni1 C16 -123.0(4) . .
C16 C15 Ni1 C16 -82.8(3) . 8_575
C15 C15 Ni1 C16 36.06(13) 8_575 8_575
C18 C15 Ni1 C16 154.1(3) . 8_575
C15 C16 Ni1 N2 -38.3(3) . .
C17 C16 Ni1 N2 -156.6(2) . .
C19 C16 Ni1 N2 84.9(4) . .
C15 C16 Ni1 C1 -167.08(19) . .
C17 C16 Ni1 C1 74.7(2) . .
C19 C16 Ni1 C1 -43.8(4) . .
C15 C16 Ni1 C17 118.3(3) . .
C19 C16 Ni1 C17 -118.5(4) . .
C17 C16 Ni1 C15 -118.3(3) . .
C19 C16 Ni1 C15 123.3(4) . .
C15 C16 Ni1 C15 38.1(2) . 8_575
C17 C16 Ni1 C15 -80.2(2) . 8_575
C19 C16 Ni1 C15 161.3(4) . 8_575
C15 C16 Ni1 C16 79.4(2) . 8_575
C17 C16 Ni1 C16 -38.8(2) . 8_575
C19 C16 Ni1 C16 -157.3(3) . 8_575
